data_7001723
loop_
_publ_author_name
'Armbruster, Felix'
'Fern\'andez, Ignacio'
'Breher, Frank'

_publ_section_title
;
 Syntheses, structures, and reactivity of poly(pyrazolyl)silanes,
 -disilanes, and the ambidentate \k1Si/\k3N-coordinating
 tris(3,5-dimethylpyrazolyl)silanide ligand [Si(3,5-Me2pz)3]&#x2212; (MeTpsd)
;
_journal_coden_ASTM DTARAF
_journal_issue 29
_journal_name_full 'Dalton Transactions'
_journal_page_first 5612
_journal_page_last 5626
_journal_paper_doi 10.1039/b906333a
_journal_year 2009
_chemical_formula_moiety 'C10 H14 Cl4 N4 Si2'
_chemical_formula_sum 'C10 H14 Cl4 N4 Si2'
_chemical_formula_weight 388.23
_space_group_IT_number 12
_symmetry_cell_setting monoclinic
_symmetry_space_group_name_Hall '-C 2y'
_symmetry_space_group_name_H-M 'C 1 2/m 1'
_atom_sites_solution_hydrogens geom
_atom_sites_solution_primary direct
_atom_sites_solution_secondary difmap
_audit_creation_method SHELXL-97
_cell_angle_alpha 90.00
_cell_angle_beta 108.76(3)
_cell_angle_gamma 90.00
_cell_formula_units_Z 2
_cell_length_a 13.339(3)
_cell_length_b 7.4284(15)
_cell_length_c 8.6263(17)
_cell_measurement_reflns_used 749
_cell_measurement_temperature 150(2)
_cell_measurement_theta_max 24.98
_cell_measurement_theta_min 5.00
_cell_volume 809.3(3)
_computing_cell_refinement 'CrysAlis Red'
_computing_data_collection 'CrysAlis CCD'
_computing_data_reduction 'CrysAlis Red'
_computing_molecular_graphics 'Ortep 32'
_computing_publication_material 'Bruker SHELXTL'
_computing_structure_refinement 'Bruker SHELXTL'
_computing_structure_solution 'Bruker SHELXTL'
_diffrn_ambient_temperature 150(2)
_diffrn_measured_fraction_theta_full 0.963
_diffrn_measured_fraction_theta_max 0.963
_diffrn_measurement_device_type 'Stoe Stadi 4 with CCD'
_diffrn_measurement_method 'omega scans'
_diffrn_radiation_monochromator graphite
_diffrn_radiation_source 'fine-focus sealed tube'
_diffrn_radiation_type MoK\a
_diffrn_radiation_wavelength 0.71073
_diffrn_reflns_av_R_equivalents 0.0570
_diffrn_reflns_av_sigmaI/netI 0.0424
_diffrn_reflns_limit_h_max 6
_diffrn_reflns_limit_h_min -15
_diffrn_reflns_limit_k_max 8
_diffrn_reflns_limit_k_min -8
_diffrn_reflns_limit_l_max 9
_diffrn_reflns_limit_l_min -9
_diffrn_reflns_number 1874
_diffrn_reflns_theta_full 24.98
_diffrn_reflns_theta_max 24.98
_diffrn_reflns_theta_min 5.00
_exptl_absorpt_coefficient_mu 0.873
_exptl_absorpt_correction_type none
_exptl_crystal_colour colourless
_exptl_crystal_density_diffrn 1.593
_exptl_crystal_density_method 'not measured'
_exptl_crystal_description 'irregular shaped crystal'
_exptl_crystal_F_000 396
_exptl_crystal_size_max 0.50
_exptl_crystal_size_mid 0.20
_exptl_crystal_size_min 0.15
_refine_diff_density_max 0.405
_refine_diff_density_min -0.307
_refine_diff_density_rms 0.068
_refine_ls_extinction_method none
_refine_ls_goodness_of_fit_ref 1.112
_refine_ls_hydrogen_treatment undef
_refine_ls_matrix_type full
_refine_ls_number_parameters 60
_refine_ls_number_reflns 749
_refine_ls_number_restraints 0
_refine_ls_restrained_S_all 1.112
_refine_ls_R_factor_all 0.0353
_refine_ls_R_factor_gt 0.0302
_refine_ls_shift/su_max 0.000
_refine_ls_shift/su_mean 0.000
_refine_ls_structure_factor_coef Fsqd
_refine_ls_weighting_details 'calc w=1/[\s^2^(Fo^2^)+(0.0336P)^2^+0.6383P] where P=(Fo^2^+2Fc^2^)/3'
_refine_ls_weighting_scheme calc
_refine_ls_wR_factor_gt 0.0751
_refine_ls_wR_factor_ref 0.0786
_reflns_number_gt 670
_reflns_number_total 749
_reflns_threshold_expression >2sigma(I)
_cod_data_source_file B906333A.txt
_cod_data_source_block Si2Cl4pz2
_cod_original_sg_symbol_H-M C2/m
_cod_database_code 7001723

loop_
_symmetry_equiv_pos_as_xyz
'x, y, z'
'-x, y, -z'
'x+1/2, y+1/2, z'
'-x+1/2, y+1/2, -z'
'-x, -y, -z'
'x, -y, z'
'-x+1/2, -y+1/2, -z'
'x+1/2, -y+1/2, z'

loop_
_atom_site_label
_atom_site_type_symbol
_atom_site_fract_x
_atom_site_fract_y
_atom_site_fract_z
_atom_site_U_iso_or_equiv
_atom_site_adp_type
_atom_site_occupancy
_atom_site_symmetry_multiplicity
_atom_site_calc_flag
_atom_site_refinement_flags
_atom_site_disorder_assembly
_atom_site_disorder_group
Si1 Si 0.47694(6) 0.5000 0.36064(9) 0.0179(2) Uani 1 2 d S . .
Cl1 Cl 0.45195(4) 0.72255(8) 0.21094(7) 0.0291(2) Uani 1 1 d . . .
N1 N 0.34256(19) 0.5000 0.3997(3) 0.0186(6) Uani 1 2 d S . .
C12 C 0.1966(2) 0.5000 0.4673(4) 0.0209(7) Uani 1 2 d S . .
H12 H 0.1240 0.5000 0.4600 0.025 Uiso 1 2 calc SR . .
C10 C 0.1809(3) 0.5000 0.1580(4) 0.0258(7) Uani 1 2 d S . .
H10A H 0.1136 0.5646 0.1340 0.039 Uiso 0.50 1 calc PR . .
H10B H 0.1674 0.3756 0.1189 0.039 Uiso 0.50 1 calc PR . .
H10C H 0.2255 0.5598 0.1027 0.039 Uiso 0.50 1 calc PR . .
C11 C 0.2363(2) 0.5000 0.3381(4) 0.0204(7) Uani 1 2 d S . .
N2 N 0.37141(19) 0.5000 0.5685(3) 0.0188(5) Uani 1 2 d S . .
C13 C 0.2827(2) 0.5000 0.6102(4) 0.0208(7) Uani 1 2 d S . .
C14 C 0.2874(3) 0.5000 0.7837(4) 0.0260(7) Uani 1 2 d S . .
H14A H 0.3555 0.4506 0.8514 0.039 Uiso 0.50 1 calc PR . .
H14B H 0.2298 0.4259 0.7964 0.039 Uiso 0.50 1 calc PR . .
H14C H 0.2801 0.6236 0.8184 0.039 Uiso 0.50 1 calc PR . .

loop_
_atom_site_aniso_label
_atom_site_aniso_U_11
_atom_site_aniso_U_22
_atom_site_aniso_U_33
_atom_site_aniso_U_23
_atom_site_aniso_U_13
_atom_site_aniso_U_12
Si1 0.0171(4) 0.0224(5) 0.0147(4) 0.000 0.0057(3) 0.000
Cl1 0.0257(3) 0.0327(4) 0.0292(4) 0.0120(2) 0.0090(2) 0.0024(2)
N1 0.0195(13) 0.0237(14) 0.0122(12) 0.000 0.0043(10) 0.000
C12 0.0161(15) 0.0211(16) 0.0262(16) 0.000 0.0080(12) 0.000
C10 0.0229(16) 0.0307(17) 0.0218(16) 0.000 0.0044(13) 0.000
C11 0.0199(16) 0.0188(15) 0.0209(16) 0.000 0.0043(12) 0.000
N2 0.0186(13) 0.0226(13) 0.0148(12) 0.000 0.0050(10) 0.000
C13 0.0224(16) 0.0194(16) 0.0244(16) 0.000 0.0128(13) 0.000
C14 0.0287(17) 0.0295(17) 0.0236(17) 0.000 0.0139(14) 0.000

loop_
_atom_type_symbol
_atom_type_description
_atom_type_scat_dispersion_real
_atom_type_scat_dispersion_imag
_atom_type_scat_source
C C 0.0033 0.0016 'International Tables Vol C Tables 4.2.6.8 and 6.1.1.4'
H H 0.0000 0.0000 'International Tables Vol C Tables 4.2.6.8 and 6.1.1.4'
N N 0.0061 0.0033 'International Tables Vol C Tables 4.2.6.8 and 6.1.1.4'
Si Si 0.0817 0.0704 'International Tables Vol C Tables 4.2.6.8 and 6.1.1.4'
Cl Cl 0.1484 0.1585 'International Tables Vol C Tables 4.2.6.8 and 6.1.1.4'

loop_
_geom_angle_atom_site_label_1
_geom_angle_atom_site_label_2
_geom_angle_atom_site_label_3
_geom_angle
_geom_angle_site_symmetry_1
_geom_angle_site_symmetry_3
_geom_angle_publ_flag
N2 Si1 N1 152.90(10) 5_666 . ?
N2 Si1 Cl1 98.13(5) 5_666 6_565 ?
N1 Si1 Cl1 97.91(5) . 6_565 ?
N2 Si1 Cl1 98.13(5) 5_666 . ?
N1 Si1 Cl1 97.91(5) . . ?
Cl1 Si1 Cl1 106.90(5) 6_565 . ?
N2 Si1 Si1 76.40(9) 5_666 5_666 ?
N1 Si1 Si1 76.49(8) . 5_666 ?
Cl1 Si1 Si1 126.55(3) 6_565 5_666 ?
Cl1 Si1 Si1 126.55(3) . 5_666 ?
C11 N1 N2 108.5(2) . . ?
C11 N1 Si1 148.5(2) . . ?
N2 N1 Si1 103.00(16) . . ?
C11 C12 C13 107.1(3) . . ?
C11 C12 H12 126.4 . . ?
C13 C12 H12 126.4 . . ?
C11 C10 H10A 109.5 . . ?
C11 C10 H10B 109.5 . . ?
H10A C10 H10B 109.5 . . ?
C11 C10 H10C 109.5 . . ?
H10A C10 H10C 109.5 . . ?
H10B C10 H10C 109.5 . . ?
N1 C11 C12 108.1(3) . . ?
N1 C11 C10 121.2(3) . . ?
C12 C11 C10 130.7(3) . . ?
C13 N2 N1 108.1(2) . . ?
C13 N2 Si1 147.8(2) . 5_666 ?
N1 N2 Si1 104.10(16) . 5_666 ?
N2 C13 C12 108.1(3) . . ?
N2 C13 C14 121.1(3) . . ?
C12 C13 C14 130.8(3) . . ?
C13 C14 H14A 109.5 . . ?
C13 C14 H14B 109.5 . . ?
H14A C14 H14B 109.5 . . ?
C13 C14 H14C 109.5 . . ?
H14A C14 H14C 109.5 . . ?
H14B C14 H14C 109.5 . . ?

loop_
_geom_bond_atom_site_label_1
_geom_bond_atom_site_label_2
_geom_bond_distance
_geom_bond_site_symmetry_2
_geom_bond_publ_flag
Si1 N2 1.916(3) 5_666 ?
Si1 N1 1.927(3) . ?
Si1 Cl1 2.0579(8) 6_565 ?
Si1 Cl1 2.0579(8) . ?
Si1 Si1 2.2821(16) 5_666 ?
N1 C11 1.345(4) . ?
N1 N2 1.382(3) . ?
C12 C11 1.379(4) . ?
C12 C13 1.388(4) . ?
C12 H12 0.9500 . ?
C10 C11 1.490(4) . ?
C10 H10A 0.9800 . ?
C10 H10B 0.9800 . ?
C10 H10C 0.9800 . ?
N2 C13 1.343(4) . ?
C13 C14 1.478(4) . ?
C14 H14A 0.9800 . ?
C14 H14B 0.9800 . ?
C14 H14C 0.9800 . ?

loop_
_geom_torsion_atom_site_label_1
_geom_torsion_atom_site_label_2
_geom_torsion_atom_site_label_3
_geom_torsion_atom_site_label_4
_geom_torsion
_geom_torsion_site_symmetry_1
_geom_torsion_site_symmetry_2
_geom_torsion_site_symmetry_3
_geom_torsion_site_symmetry_4
_geom_torsion_publ_flag
N2 Si1 N1 C11 180.0 5_666 . . . ?
Cl1 Si1 N1 C11 -54.20(3) 6_565 . . . ?
Cl1 Si1 N1 C11 54.20(3) . . . . ?
Si1 Si1 N1 C11 180.0 5_666 . . . ?
N2 Si1 N1 N2 0.0 5_666 . . . ?
Cl1 Si1 N1 N2 125.80(3) 6_565 . . . ?
Cl1 Si1 N1 N2 -125.80(3) . . . . ?
Si1 Si1 N1 N2 0.0 5_666 . . . ?
N2 N1 C11 C12 0.0 . . . . ?
Si1 N1 C11 C12 180.0 . . . . ?
N2 N1 C11 C10 180.0 . . . . ?
Si1 N1 C11 C10 0.0 . . . . ?
C13 C12 C11 N1 0.0 . . . . ?
C13 C12 C11 C10 180.0 . . . . ?
C11 N1 N2 C13 0.0 . . . . ?
Si1 N1 N2 C13 180.0 . . . . ?
C11 N1 N2 Si1 180.0 . . . 5_666 ?
Si1 N1 N2 Si1 0.0 . . . 5_666 ?
N1 N2 C13 C12 0.0 . . . . ?
Si1 N2 C13 C12 180.0 5_666 . . . ?
N1 N2 C13 C14 180.0 . . . . ?
Si1 N2 C13 C14 0.000(1) 5_666 . . . ?
C11 C12 C13 N2 0.0 . . . . ?
C11 C12 C13 C14 180.0 . . . . ?
